data_2214168
loop_
_publ_author_name
'Jian-Guo Chang'
'Dong-Feng Zhao'
'Guo-Fang He'
'Ji-Kun Li'

_publ_section_title
;
 (<i>E</i>,<i>E</i>)-4,4'-Dichloro-2,2'-(1,1'-azinodiethylene)diphenol
;
_journal_coeditor_code DN2201
_journal_issue 7
_journal_name_full 'Acta Crystallographica Section E'
_journal_page_first o3297
_journal_page_last o3297
_journal_paper_doi 10.1107/S1600536807030140
_journal_volume 63
_journal_year 2007
_chemical_formula_iupac 'C18 H18 Cl2 N2 O2'
_chemical_formula_moiety 'C18 H18 Cl2 N2 O2'
_chemical_formula_sum 'C18 H18 Cl2 N2 O2'
_chemical_formula_weight 365.24
_chemical_name_common
;
(E,E)-1,4-Diethyl-1,4-Di-(5-chloro-2-hydroxyphenyl)-2,3-diazabutadiene
;
_chemical_name_systematic
;
(<i>E</i>,<i>E</i>)-4,4'-Dichloro-2,2'-(1,1'-azinodiethylene)diphenol
;
_space_group_IT_number 14
_symmetry_cell_setting monoclinic
_symmetry_space_group_name_Hall '-P 2ybc'
_symmetry_space_group_name_H-M 'P 1 21/c 1'
_atom_sites_solution_hydrogens geom
_atom_sites_solution_primary direct
_atom_sites_solution_secondary difmap
_cell_angle_alpha 90.00
_cell_angle_beta 103.0210(10)
_cell_angle_gamma 90.00
_cell_formula_units_Z 2
_cell_length_a 9.3706(3)
_cell_length_b 13.9089(4)
_cell_length_c 6.7640(2)
_cell_measurement_reflns_used 4397
_cell_measurement_temperature 273(2)
_cell_measurement_theta_max 28.10
_cell_measurement_theta_min 2.23
_cell_volume 858.92(4)
_computing_cell_refinement 'SAINT (Bruker, 2005)'
_computing_data_collection 'APEX2 (Bruker, 2005)'
_computing_data_reduction SAINT
_computing_molecular_graphics 'ORTEP-3 for Windows (Farrugia, 1997) and XP in SHELXTL (Sheldrick, 1997b)'
_computing_publication_material SHELXTL
_computing_structure_refinement 'SHELXL97 (Sheldrick, 1997a)'
_computing_structure_solution 'SHELXS97 (Sheldrick, 1997a)'
_diffrn_ambient_temperature 273(2)
_diffrn_measured_fraction_theta_full 0.999
_diffrn_measured_fraction_theta_max 0.999
_diffrn_measurement_device_type 'Bruker APEXII CCD area-detector'
_diffrn_measurement_method '\f and \w'
_diffrn_radiation_monochromator graphite
_diffrn_radiation_source 'fine-focus sealed tube'
_diffrn_radiation_type MoK\a
_diffrn_radiation_wavelength 0.71073
_diffrn_reflns_av_R_equivalents 0.0215
_diffrn_reflns_av_sigmaI/netI 0.0133
_diffrn_reflns_limit_h_max 11
_diffrn_reflns_limit_h_min -10
_diffrn_reflns_limit_k_max 16
_diffrn_reflns_limit_k_min -16
_diffrn_reflns_limit_l_max 8
_diffrn_reflns_limit_l_min -8
_diffrn_reflns_number 9653
_diffrn_reflns_theta_full 25.00
_diffrn_reflns_theta_max 25.00
_diffrn_reflns_theta_min 2.23
_exptl_absorpt_coefficient_mu 0.391
_exptl_absorpt_correction_T_max 0.9583
_exptl_absorpt_correction_T_min 0.8819
_exptl_absorpt_correction_type multi-scan
_exptl_absorpt_process_details '(SADABS; Sheldrick, 2003)'
_exptl_crystal_colour yellow
_exptl_crystal_density_diffrn 1.412
_exptl_crystal_density_method 'not measured'
_exptl_crystal_description plate
_exptl_crystal_F_000 380
_exptl_crystal_size_max 0.33
_exptl_crystal_size_mid 0.23
_exptl_crystal_size_min 0.11
_refine_diff_density_max 0.171
_refine_diff_density_min -0.292
_refine_ls_extinction_method none
_refine_ls_goodness_of_fit_ref 1.079
_refine_ls_hydrogen_treatment constr
_refine_ls_matrix_type full
_refine_ls_number_parameters 111
_refine_ls_number_reflns 1507
_refine_ls_number_restraints 0
_refine_ls_restrained_S_all 1.079
_refine_ls_R_factor_all 0.0354
_refine_ls_R_factor_gt 0.0315
_refine_ls_shift/su_max 0.000
_refine_ls_shift/su_mean 0.000
_refine_ls_structure_factor_coef Fsqd
_refine_ls_weighting_details 'calc w=1/[\s^2^(Fo^2^)+(0.0453P)^2^+0.2176P] where P=(Fo^2^+2Fc^2^)/3'
_refine_ls_weighting_scheme calc
_refine_ls_wR_factor_gt 0.0849
_refine_ls_wR_factor_ref 0.0886
_reflns_number_gt 1352
_reflns_number_total 1507
_reflns_threshold_expression I>2\s(I)
_cod_data_source_file dn2201.cif
_cod_data_source_block I
_cod_original_sg_symbol_H-M 'P 21/c'
_cod_database_code 2214168
_cod_database_fobs_code 2214168

loop_
_symmetry_equiv_pos_as_xyz
'x, y, z'
'-x, y+1/2, -z+1/2'
'-x, -y, -z'
'x, -y-1/2, z-1/2'

loop_
_atom_site_type_symbol
_atom_site_label
_atom_site_fract_x
_atom_site_fract_y
_atom_site_fract_z
_atom_site_U_iso_or_equiv
_atom_site_adp_type
_atom_site_calc_flag
_atom_site_refinement_flags
_atom_site_occupancy
Cl Cl1 -0.00768(5) 0.36471(3) 1.03985(8) 0.0643(2) Uani d . 1
O O1 0.58588(12) 0.37295(8) 0.90005(17) 0.0499(3) Uani d . 1
H H1 0.5916 0.4059 0.8016 0.075 Uiso calc R 1
N N1 0.48939(13) 0.47487(9) 0.58463(18) 0.0384(3) Uani d . 1
C C1 0.16828(19) 0.36915(10) 0.9962(2) 0.0433(4) Uani d . 1
C C2 0.28142(19) 0.32278(11) 1.1277(2) 0.0473(4) Uani d . 1
H H2 0.2641 0.2898 1.2396 0.057 Uiso calc R 1
C C3 0.41983(19) 0.32587(11) 1.0916(2) 0.0470(4) Uani d . 1
H H3 0.4961 0.2947 1.1801 0.056 Uiso calc R 1
C C4 0.44800(17) 0.37479(10) 0.9253(2) 0.0385(3) Uani d . 1
C C5 0.33229(15) 0.42224(9) 0.7891(2) 0.0351(3) Uani d . 1
C C6 0.19278(16) 0.41832(10) 0.8310(2) 0.0402(3) Uani d . 1
H H6 0.1152 0.4496 0.7453 0.048 Uiso calc R 1
C C7 0.35581(15) 0.47347(9) 0.6084(2) 0.0354(3) Uani d . 1
C C8 0.23007(16) 0.52225(11) 0.4663(2) 0.0419(4) Uani d . 1
H H8A 0.1402 0.4879 0.4673 0.050 Uiso calc R 1
H H8B 0.2457 0.5198 0.3294 0.050 Uiso calc R 1
C C9 0.2138(2) 0.62645(13) 0.5253(3) 0.0613(5) Uani d . 1
H H9A 0.2073 0.6295 0.6648 0.092 Uiso calc R 1
H H9B 0.1265 0.6530 0.4409 0.092 Uiso calc R 1
H H9C 0.2973 0.6626 0.5076 0.092 Uiso calc R 1

loop_
_atom_site_aniso_label
_atom_site_aniso_U_11
_atom_site_aniso_U_22
_atom_site_aniso_U_33
_atom_site_aniso_U_12
_atom_site_aniso_U_13
_atom_site_aniso_U_23
Cl1 0.0603(3) 0.0673(3) 0.0767(4) -0.0043(2) 0.0394(3) 0.0087(2)
O1 0.0403(6) 0.0577(7) 0.0509(7) 0.0051(5) 0.0086(5) 0.0132(5)
N1 0.0386(7) 0.0399(6) 0.0387(6) 0.0025(5) 0.0127(5) 0.0059(5)
C1 0.0519(9) 0.0366(8) 0.0471(9) -0.0037(6) 0.0229(7) -0.0017(6)
C2 0.0658(11) 0.0397(8) 0.0399(8) -0.0032(7) 0.0193(7) 0.0032(6)
C3 0.0567(10) 0.0432(9) 0.0388(8) 0.0014(7) 0.0059(7) 0.0052(6)
C4 0.0407(8) 0.0346(7) 0.0398(8) -0.0004(6) 0.0083(6) -0.0022(6)
C5 0.0394(8) 0.0301(7) 0.0369(7) -0.0012(6) 0.0110(6) -0.0012(5)
C6 0.0414(8) 0.0371(7) 0.0440(8) 0.0018(6) 0.0133(6) 0.0019(6)
C7 0.0368(8) 0.0331(7) 0.0367(7) -0.0003(5) 0.0094(6) -0.0018(5)
C8 0.0354(8) 0.0501(8) 0.0406(8) 0.0004(6) 0.0092(6) 0.0068(6)
C9 0.0636(12) 0.0553(11) 0.0637(12) 0.0208(8) 0.0116(9) 0.0072(8)

loop_
_atom_type_symbol
_atom_type_description
_atom_type_scat_dispersion_real
_atom_type_scat_dispersion_imag
_atom_type_scat_source
C C 0.0033 0.0016 'International Tables Vol C Tables 4.2.6.8 and 6.1.1.4'
H H 0.0000 0.0000 'International Tables Vol C Tables 4.2.6.8 and 6.1.1.4'
N N 0.0061 0.0033 'International Tables Vol C Tables 4.2.6.8 and 6.1.1.4'
O O 0.0106 0.0060 'International Tables Vol C Tables 4.2.6.8 and 6.1.1.4'
Cl Cl 0.1484 0.1585 'International Tables Vol C Tables 4.2.6.8 and 6.1.1.4'

loop_
_geom_angle_atom_site_label_1
_geom_angle_atom_site_label_2
_geom_angle_atom_site_label_3
_geom_angle_site_symmetry_3
_geom_angle
C4 O1 H1 . 109.5
C7 N1 N1 3_666 115.44(14)
C6 C1 C2 . 120.81(15)
C6 C1 Cl1 . 119.62(13)
C2 C1 Cl1 . 119.57(12)
C3 C2 C1 . 119.32(14)
C3 C2 H2 . 120.3
C1 C2 H2 . 120.3
C2 C3 C4 . 121.22(15)
C2 C3 H3 . 119.4
C4 C3 H3 . 119.4
O1 C4 C3 . 117.23(13)
O1 C4 C5 . 122.97(13)
C3 C4 C5 . 119.78(14)
C6 C5 C4 . 117.58(13)
C6 C5 C7 . 120.52(13)
C4 C5 C7 . 121.90(13)
C1 C6 C5 . 121.28(14)
C1 C6 H6 . 119.4
C5 C6 H6 . 119.4
N1 C7 C5 . 116.02(12)
N1 C7 C8 . 123.55(13)
C5 C7 C8 . 120.41(12)
C7 C8 C9 . 111.89(13)
C7 C8 H8A . 109.2
C9 C8 H8A . 109.2
C7 C8 H8B . 109.2
C9 C8 H8B . 109.2
H8A C8 H8B . 107.9
C8 C9 H9A . 109.5
C8 C9 H9B . 109.5
H9A C9 H9B . 109.5
C8 C9 H9C . 109.5
H9A C9 H9C . 109.5
H9B C9 H9C . 109.5

loop_
_geom_bond_atom_site_label_1
_geom_bond_atom_site_label_2
_geom_bond_site_symmetry_2
_geom_bond_distance
Cl1 C1 . 1.7404(17)
O1 C4 . 1.3410(19)
O1 H1 . 0.8200
N1 C7 . 1.2976(18)
N1 N1 3_666 1.393(2)
C1 C6 . 1.373(2)
C1 C2 . 1.381(2)
C2 C3 . 1.374(2)
C2 H2 . 0.9300
C3 C4 . 1.390(2)
C3 H3 . 0.9300
C4 C5 . 1.417(2)
C5 C6 . 1.400(2)
C5 C7 . 1.4738(19)
C6 H6 . 0.9300
C7 C8 . 1.504(2)
C8 C9 . 1.520(2)
C8 H8A . 0.9700
C8 H8B . 0.9700
C9 H9A . 0.9600
C9 H9B . 0.9600
C9 H9C . 0.9600

loop_
_geom_hbond_atom_site_label_D
_geom_hbond_atom_site_label_H
_geom_hbond_atom_site_label_A
_geom_hbond_site_symmetry_A
_geom_hbond_distance_DH
_geom_hbond_distance_HA
_geom_hbond_distance_DA
_geom_hbond_angle_DHA
O1 H1 N1 . 0.82 1.83 2.5513(16) 145.6
C2 H2 Cg1 4_555 0.93 2.68 3.496(2) 147.0
